data_4321511
loop_
_publ_author_name
'Peter M. Graham'
'Robert D. Pike'
'Michal Sabat'
'Rosa D. Bailey'
'William T. Pennington'

_publ_section_title
;
 Coordination Polymers of Copper(I) Halides
;
_journal_name_full 'Inorganic Chemistry'
_journal_page_first 5121
_journal_page_last 5132
_journal_paper_doi 10.1021/ic0005341
_journal_volume 39
_journal_year 2000
_chemical_formula_moiety 'C4 H4 Br Cu N2 '
_chemical_formula_sum 'C4 H4 Br Cu N2'
_chemical_formula_weight 223.54
_space_group_IT_number 13
_symmetry_cell_setting monoclinic
_symmetry_Int_Tables_number 13
_symmetry_space_group_name_Hall '-P 2yac'
_symmetry_space_group_name_H-M 'P 1 2/n 1'
_atom_sites_solution_hydrogens geom
_atom_sites_solution_primary direct
_atom_sites_solution_secondary difmap
_cell_angle_alpha 90
_cell_angle_beta 96.621(3)
_cell_angle_gamma 90
_cell_formula_units_Z 2
_cell_length_a 3.986(3)
_cell_length_b 6.579(5)
_cell_length_c 11.3990(10)
_cell_measurement_reflns_used 1835
_cell_measurement_temperature 293(2)
_cell_measurement_theta_max 26.43
_cell_measurement_theta_min 3.1
_cell_volume 296.9(3)
_computing_cell_refinement 'CrystalClear (Rigaku Corporation, 1999)'
_computing_data_collection 'CrystalClear (Rigaku Corporation, 1999)'
_computing_data_reduction 'CrystalClear (Rigaku Corporation, 1999)'
_computing_publication_material 'SHELXS-97 (Sheldrick, 1990)'
_computing_structure_refinement 'SHELXS-97 (Sheldrick, 1990)'
_computing_structure_solution 'SHELXS-97 (Sheldrick, 1990)'
_diffrn_ambient_temperature 293.2
_diffrn_measured_fraction_theta_full 0.958
_diffrn_measured_fraction_theta_max 0.958
_diffrn_measurement_device 'Mercury AFC8S'
_diffrn_measurement_method \w
_diffrn_radiation_detector CCD
_diffrn_radiation_monochromator graphite
_diffrn_radiation_source 'Fine-focus sealed tube'
_diffrn_radiation_type 'Mo K\a'
_diffrn_radiation_wavelength 0.7107
_diffrn_reflns_av_R_equivalents 0.0335
_diffrn_reflns_av_sigmaI/netI 0.0680
_diffrn_reflns_limit_h_max 4
_diffrn_reflns_limit_h_min -4
_diffrn_reflns_limit_k_max 8
_diffrn_reflns_limit_k_min -8
_diffrn_reflns_limit_l_max 12
_diffrn_reflns_limit_l_min -14
_diffrn_reflns_number 2748
_diffrn_reflns_theta_full 26.44
_diffrn_reflns_theta_max 26.43
_diffrn_reflns_theta_min 3.10
_diffrn_standards_decay_% 0.00
_diffrn_standards_interval_count 0
_diffrn_standards_number 0
_exptl_absorpt_coefficient_mu 10.284
_exptl_absorpt_correction_T_max 1.00
_exptl_absorpt_correction_T_min 0.63
_exptl_absorpt_correction_type empirical
_exptl_absorpt_process_details
;
REQABA empirical Absorption Correction, Version 1.1-03101998, Robert A. 
Jacobson, Molecular Structure Corp. 1996-1998'
;
_exptl_crystal_colour Red
_exptl_crystal_density_diffrn 2.500
_exptl_crystal_density_meas ?
_exptl_crystal_description Block
_exptl_crystal_F_000 212
_exptl_crystal_size_max 0.120
_exptl_crystal_size_mid 0.192
_exptl_crystal_size_min 0.240
_refine_diff_density_max 0.949
_refine_diff_density_min -1.220
_refine_ls_extinction_method none
_refine_ls_goodness_of_fit_all 1.113
_refine_ls_goodness_of_fit_ref 1.113
_refine_ls_hydrogen_treatment mixed
_refine_ls_matrix_type full
_refine_ls_number_constraints 0
_refine_ls_number_parameters 46
_refine_ls_number_reflns 588
_refine_ls_number_restraints 0
_refine_ls_R_factor_all 0.0558
_refine_ls_R_factor_gt 0.0488
_refine_ls_shift/su_max 0.000
_refine_ls_shift/su_mean 0.000
_refine_ls_structure_factor_coef Fsqd
_refine_ls_weighting_details 'calc w=1/[\s^2^(Fo^2^)+(0.0828P)^2^+0.1223P] where P=(Fo^2^+2Fc^2^)/3'
_refine_ls_weighting_scheme calc
_refine_ls_wR_factor_all 0.1226
_refine_ls_wR_factor_ref 0.1283
_reflns_number_gt 532
_reflns_number_total 588
_reflns_threshold_expression I>2sigma(I)
_cod_data_source_file ic0005341_1.cif
_cod_data_source_block '_Template_texray.inf'
_cod_depositor_comments
;
The following automatic conversions were performed:

'_exptl_crystal_density_meas' value 'not measured' was changed to '?'
- the value is perceived as not measured.

Automatic conversion script
Id: cif_fix_values 3008 2015-01-20 13:52:24Z robertas 
;
_cod_original_sg_symbol_H-M 'P 2/c'
_cod_original_formula_sum 'C4 H4 Br Cu N2 '
_cod_database_code 4321511

loop_
_symmetry_equiv_pos_as_xyz
'   +x,   +y,   +z'
'  1/2+x,   -y, 1/2+z'
'   -x,   -y,   -z'
'   1/2-x,   +y,  1/2-z'

loop_
_atom_site_label
_atom_site_type_symbol
_atom_site_fract_x
_atom_site_fract_y
_atom_site_fract_z
_atom_site_U_iso_or_equiv
_atom_site_adp_type
_atom_site_occupancy
_atom_site_symmetry_multiplicity
_atom_site_calc_flag
_atom_site_refinement_flags
_atom_site_calc_attached_atom
Br1 Br 0.5000 0.51600(12) 0.2500 0.0369(4) Uani 1 2 d S 0
Cu1 Cu 0.0000 0.29448(15) 0.2500 0.0370(4) Uani 1 2 d S 0
N1 N 0.0046(12) 0.1194(7) 0.3985(4) 0.0323(10) Uani 1 1 d . 0
C1 C -0.1258(15) 0.1870(9) 0.4946(5) 0.0355(12) Uani 1 1 d . 0
C2 C 0.1293(16) -0.0686(9) 0.4061(5) 0.0377(12) Uani 1 1 d . 0
H1 H -0.25(2) 0.308(11) 0.482(7) 0.049(19) Uiso 1 1 d . 0
H2 H 0.22(2) -0.119(10) 0.357(6) 0.039(18) Uiso 1 1 d . 0

loop_
_atom_site_aniso_label
_atom_site_aniso_U_11
_atom_site_aniso_U_22
_atom_site_aniso_U_33
_atom_site_aniso_U_12
_atom_site_aniso_U_13
_atom_site_aniso_U_23
Br1 0.0270(5) 0.0315(5) 0.0532(6) 0.000 0.0096(3) 0.000
Cu1 0.0412(6) 0.0374(7) 0.0341(6) 0.000 0.0114(4) 0.000
N1 0.035(2) 0.035(2) 0.0280(19) 0.0011(16) 0.0078(17) 0.0000(18)
C1 0.041(3) 0.031(3) 0.035(3) -0.002(2) 0.009(2) 0.004(2)
C2 0.041(3) 0.042(3) 0.033(2) -0.004(2) 0.013(2) 0.007(2)

loop_
_atom_type_symbol
_atom_type_description
_atom_type_scat_dispersion_real
_atom_type_scat_dispersion_imag
_atom_type_scat_source
C C 0.0033 0.0016 'International Tables Vol C Tables 4.2.6.8 and 6.1.1.4'
H H 0.0000 0.0000 'International Tables Vol C Tables 4.2.6.8 and 6.1.1.4'
N N 0.0061 0.0033 'International Tables Vol C Tables 4.2.6.8 and 6.1.1.4'
Cu Cu 0.3201 1.2651 'International Tables Vol C Tables 4.2.6.8 and 6.1.1.4'
Br Br -0.2901 2.4595 'International Tables Vol C Tables 4.2.6.8 and 6.1.1.4'

loop_
_geom_angle_atom_site_label_1
_geom_angle_atom_site_label_2
_geom_angle_atom_site_label_3
_geom_angle
_geom_angle_site_symmetry_1
_geom_angle_site_symmetry_3
_geom_angle_publ_flag
Cu1 Br1 Cu1 107.65(7) . 1_655 yes
N1 Cu1 N1 111.5(3) 2 . yes
N1 Cu1 Br1 105.22(13) 2 . yes
N1 Cu1 Br1 113.71(13) . . yes
N1 Cu1 Br1 113.71(13) 2 1_455 yes
N1 Cu1 Br1 105.22(13) . 1_455 yes
Br1 Cu1 Br1 107.65(7) . 1_455 yes
C2 N1 C1 115.6(5) . . yes
C2 N1 Cu1 123.0(4) . . yes
C1 N1 Cu1 121.5(4) . . yes
N1 C1 C2 121.7(6) . 3_556 yes
N1 C2 C1 122.7(5) . 3_556 yes

loop_
_geom_bond_atom_site_label_1
_geom_bond_atom_site_label_2
_geom_bond_distance
_geom_bond_site_symmetry_2
_geom_bond_publ_flag
Br1 Cu1 2.4690(15) . yes
Br1 Cu1 2.4690(15) 1_655 yes
Cu1 N1 2.046(4) 2 yes
Cu1 N1 2.046(4) . yes
Cu1 Br1 2.4690(15) 1_455 yes
N1 C2 1.332(7) . yes
N1 C1 1.341(7) . yes
C1 C2 1.375(8) 3_556 yes
C2 C1 1.375(8) 3_556 yes
